data_7040953
loop_
_publ_author_name
'Geng, Lei'
'Li, Qiang'
'Lu, Hongyan'
'Dai, Kai'
'Halasyamani, P. Shiv'

_publ_section_title
;
 Sb-Based antiferromagnetic oxychlorides: MSb2O3(OH)Cl (M = Mn, Fe, Co)
 with 2D spin-dimer structures.
;
_journal_issue 45
_journal_name_full 'Dalton transactions (Cambridge, England : 2003)'
_journal_page_first 18183
_journal_page_last 18189
_journal_paper_doi 10.1039/c6dt03609k
_journal_volume 45
_journal_year 2016
_chemical_formula_sum 'Cl Co H O4 Sb2'
_chemical_formula_weight 402.89
_space_group_crystal_system monoclinic
_space_group_IT_number 14
_space_group_name_Hall '-P 2ybc'
_space_group_name_H-M_alt 'P 1 21/c 1'
_symmetry_space_group_name_Hall '-P 2ybc'
_symmetry_space_group_name_H-M 'P 1 21/c 1'
_atom_sites_solution_hydrogens difmap
_audit_creation_method SHELXL-2014/7
_audit_update_record
;
2016-09-15 deposited with the CCDC.
2016-10-17 downloaded from the CCDC.
;
_cell_angle_alpha 90
_cell_angle_beta 96.024(5)
_cell_angle_gamma 90
_cell_formula_units_Z 8
_cell_length_a 6.910(2)
_cell_length_b 8.115(3)
_cell_length_c 20.458(7)
_cell_measurement_reflns_used 3064
_cell_measurement_temperature 293(2)
_cell_measurement_theta_max 27.5360
_cell_measurement_theta_min 2.5100
_cell_volume 1140.8(7)
_computing_structure_refinement 'SHELXL-2014/7 (Sheldrick, 2014)'
_diffrn_ambient_temperature 293(2)
_diffrn_measured_fraction_theta_full 0.997
_diffrn_measured_fraction_theta_max 0.997
_diffrn_measurement_device_type 'Mercury70 (2x2 bin mode)'
_diffrn_measurement_method CCD_Profile_fitting
_diffrn_radiation_type MoK\a
_diffrn_radiation_wavelength 0.71073
_diffrn_reflns_av_R_equivalents 0.0238
_diffrn_reflns_av_unetI/netI 0.0215
_diffrn_reflns_Laue_measured_fraction_full 0.997
_diffrn_reflns_Laue_measured_fraction_max 0.997
_diffrn_reflns_limit_h_max 8
_diffrn_reflns_limit_h_min -8
_diffrn_reflns_limit_k_max 10
_diffrn_reflns_limit_k_min -10
_diffrn_reflns_limit_l_max 26
_diffrn_reflns_limit_l_min -26
_diffrn_reflns_number 8502
_diffrn_reflns_point_group_measured_fraction_full 0.997
_diffrn_reflns_point_group_measured_fraction_max 0.997
_diffrn_reflns_theta_full 25.242
_diffrn_reflns_theta_max 27.488
_diffrn_reflns_theta_min 2.702
_exptl_absorpt_coefficient_mu 12.663
_exptl_absorpt_correction_T_max 1.0000
_exptl_absorpt_correction_T_min 0.6664
_exptl_absorpt_correction_type multi-scan
_exptl_crystal_colour purple
_exptl_crystal_density_diffrn 4.691
_exptl_crystal_description plate-shaped
_exptl_crystal_F_000 1432
_exptl_crystal_size_max 0.300
_exptl_crystal_size_mid 0.150
_exptl_crystal_size_min 0.100
_refine_diff_density_max 0.852
_refine_diff_density_min -1.223
_refine_diff_density_rms 0.230
_refine_ls_extinction_method none
_refine_ls_goodness_of_fit_ref 1.031
_refine_ls_hydrogen_treatment refall
_refine_ls_matrix_type full
_refine_ls_number_parameters 153
_refine_ls_number_reflns 2599
_refine_ls_number_restraints 2
_refine_ls_restrained_S_all 1.031
_refine_ls_R_factor_all 0.0256
_refine_ls_R_factor_gt 0.0204
_refine_ls_shift/su_max 0.001
_refine_ls_shift/su_mean 0.000
_refine_ls_structure_factor_coef Fsqd
_refine_ls_weighting_details 'w=1/[\s^2^(Fo^2^)+(0.0320P)^2^+0.0050P] where P=(Fo^2^+2Fc^2^)/3'
_refine_ls_weighting_scheme calc
_refine_ls_wR_factor_gt 0.0520
_refine_ls_wR_factor_ref 0.0544
_reflns_Friedel_coverage 0.000
_reflns_number_gt 2263
_reflns_number_total 2599
_reflns_threshold_expression 'I > 2\s(I)'
_cod_data_source_file c6dt03609k2.cif
_cod_data_source_block a
_cod_depositor_comments
;
The following automatic conversions were performed:

'_exptl_absorpt_correction_type' value 'Multi-scan' changed to
'multi-scan' according to
/usr/data/users/saulius/crontab/automatic-downloads/rss-feeds/RSC/lib/dictionaries/cif_core.dic
dictionary named 'cif_core.dic' version 2.4.2 from 2011-04-26.

Automatic conversion script
Id: cif_fix_values 4268 2015-11-12 08:31:59Z antanas 

 Adding full bibliography for 7040951--7040953.cif.
;
_cod_original_cell_volume 1140.9(6)
_cod_database_code 7040953
_shelx_shelxl_version_number 2014/7
_shelx_space_group_comment
;
The symmetry employed for this shelxl refinement is uniquely defined
by the following loop, which should always be used as a source of
symmetry information in preference to the above space-group names.
They are only intended as comments.
;
_shelx_estimated_absorpt_t_min 0.115
_shelx_estimated_absorpt_t_max 0.364

loop_
_space_group_symop_operation_xyz
'x, y, z'
'-x, y+1/2, -z+1/2'
'-x, -y, -z'
'x, -y-1/2, z-1/2'

loop_
_atom_site_label
_atom_site_type_symbol
_atom_site_fract_x
_atom_site_fract_y
_atom_site_fract_z
_atom_site_U_iso_or_equiv
_atom_site_adp_type
_atom_site_occupancy
_atom_site_site_symmetry_order
_atom_site_calc_flag
_atom_site_refinement_flags_posn
Sb1 Sb 0.22111(4) 0.53257(3) 0.26606(2) 0.01064(8) Uani 1 1 d .
Sb2 Sb 0.22408(4) 0.04281(3) 0.01478(2) 0.01152(8) Uani 1 1 d .
Sb3 Sb 0.23504(4) 0.45853(3) 0.00820(2) 0.01058(8) Uani 1 1 d .
Sb4 Sb 0.23722(3) 0.11751(3) 0.25620(2) 0.01105(8) Uani 1 1 d .
Co1 Co 0.00862(8) 0.32859(6) 0.13173(2) 0.01065(12) Uani 1 1 d .
Co2 Co 0.00936(8) 0.24708(6) 0.38138(2) 0.01132(13) Uani 1 1 d .
Cl1 Cl 0.66516(15) 0.28428(14) 0.34943(5) 0.0232(2) Uani 1 1 d .
Cl2 Cl 0.66138(15) 0.28672(15) 0.10015(5) 0.0246(2) Uani 1 1 d .
O1 O 0.0024(4) 0.0216(3) 0.30571(12) 0.0129(6) Uani 1 1 d .
O2 O 0.0042(4) 0.4374(3) 0.44384(13) 0.0136(6) Uani 1 1 d .
O3 O 0.0045(4) 0.0444(3) 0.43994(12) 0.0113(5) Uani 1 1 d .
O4 O 0.0079(4) 0.1281(3) 0.18942(12) 0.0121(6) Uani 1 1 d .
O5 O 0.1590(4) 0.2553(3) 0.05518(12) 0.0123(6) Uani 1 1 d .
O6 O 0.1602(4) 0.3163(3) 0.30558(12) 0.0125(6) Uani 1 1 d .
O7 O 0.3063(4) 0.3262(4) 0.19443(13) 0.0157(6) Uani 1 1 d D
O8 O 0.3082(4) 0.2398(4) 0.44448(13) 0.0157(6) Uani 1 1 d D
H1 H 0.408(5) 0.218(7) 0.430(2) 0.039(17) Uiso 1 1 d D
H2 H 0.400(7) 0.351(8) 0.176(3) 0.08(3) Uiso 1 1 d D

loop_
_atom_site_aniso_label
_atom_site_aniso_U_11
_atom_site_aniso_U_22
_atom_site_aniso_U_33
_atom_site_aniso_U_23
_atom_site_aniso_U_13
_atom_site_aniso_U_12
Sb1 0.00973(13) 0.01222(14) 0.00979(13) -0.00018(9) 0.00013(10) -0.00194(9)
Sb2 0.01023(14) 0.01217(15) 0.01199(13) -0.00069(10) 0.00035(10) 0.00184(10)
Sb3 0.00973(13) 0.01269(15) 0.00907(13) 0.00054(10) -0.00016(10) -0.00297(10)
Sb4 0.00994(14) 0.01273(15) 0.01034(12) -0.00067(10) 0.00040(10) 0.00253(10)
Co1 0.0124(3) 0.0120(3) 0.0077(2) -0.00043(19) 0.0018(2) 0.0001(2)
Co2 0.0124(3) 0.0134(3) 0.0083(2) 0.0012(2) 0.0018(2) -0.0003(2)
Cl1 0.0128(5) 0.0340(6) 0.0223(5) -0.0046(5) -0.0013(4) 0.0028(5)
Cl2 0.0134(5) 0.0367(6) 0.0230(5) 0.0122(5) -0.0013(4) -0.0029(5)
O1 0.0114(13) 0.0161(15) 0.0111(12) 0.0023(11) -0.0001(10) -0.0011(11)
O2 0.0120(13) 0.0157(14) 0.0129(12) -0.0021(11) -0.0004(11) 0.0034(11)
O3 0.0110(13) 0.0142(14) 0.0083(11) 0.0010(10) -0.0010(10) -0.0004(11)
O4 0.0134(14) 0.0152(14) 0.0074(11) 0.0025(10) 0.0001(10) -0.0028(11)
O5 0.0165(14) 0.0117(14) 0.0095(12) -0.0001(10) 0.0053(11) -0.0010(11)
O6 0.0166(14) 0.0115(14) 0.0100(12) -0.0011(10) 0.0049(11) -0.0003(11)
O7 0.0139(15) 0.0190(16) 0.0145(13) 0.0000(11) 0.0027(12) -0.0013(12)
O8 0.0130(14) 0.0201(16) 0.0145(14) 0.0023(11) 0.0039(12) 0.0013(12)

loop_
_atom_type_symbol
_atom_type_description
_atom_type_scat_dispersion_real
_atom_type_scat_dispersion_imag
_atom_type_scat_source
O O 0.0106 0.0060 'International Tables Vol C Tables 4.2.6.8 and 6.1.1.4'
Cl Cl 0.1484 0.1585 'International Tables Vol C Tables 4.2.6.8 and 6.1.1.4'
Co Co 0.3494 0.9721 'International Tables Vol C Tables 4.2.6.8 and 6.1.1.4'
Sb Sb -0.5866 1.5461 'International Tables Vol C Tables 4.2.6.8 and 6.1.1.4'
H H 0.0000 0.0000 'International Tables Vol C Tables 4.2.6.8 and 6.1.1.4'

loop_
_geom_angle_atom_site_label_1
_geom_angle_atom_site_label_2
_geom_angle_atom_site_label_3
_geom_angle
_geom_angle_site_symmetry_1
_geom_angle_site_symmetry_3
O6 Sb1 O1 94.48(11) . 2
O6 Sb1 O4 86.97(11) . 2
O1 Sb1 O4 76.89(10) 2 2
O6 Sb1 O7 72.67(11) . .
O1 Sb1 O7 74.73(10) 2 .
O4 Sb1 O7 143.31(10) 2 .
O6 Sb1 Sb4 89.96(8) . 2
O1 Sb1 Sb4 40.69(7) 2 2
O4 Sb1 Sb4 36.21(7) 2 2
O7 Sb1 Sb4 111.84(7) . 2
O5 Sb2 O2 92.54(11) . 4_565
O5 Sb2 O2 88.44(11) . 2_545
O2 Sb2 O2 76.94(12) 4_565 2_545
O5 Sb2 O8 71.87(10) . 4_565
O2 Sb2 O8 73.56(10) 4_565 4_565
O2 Sb2 O8 143.39(11) 2_545 4_565
O5 Sb2 Sb2 90.59(8) . 3
O2 Sb2 Sb2 39.14(7) 4_565 3
O2 Sb2 Sb2 37.81(7) 2_545 3
O8 Sb2 Sb2 110.00(7) 4_565 3
O3 Sb3 O5 95.46(11) 4_565 .
O3 Sb3 O8 77.91(11) 4_565 4_565
O5 Sb3 O8 76.52(10) . 4_565
O3 Sb3 O3 75.73(11) 4_565 2
O5 Sb3 O3 77.18(10) . 2
O8 Sb3 O3 140.42(10) 4_565 2
O3 Sb3 Sb3 39.65(7) 4_565 3_565
O5 Sb3 Sb3 84.94(8) . 3_565
O8 Sb3 Sb3 112.35(8) 4_565 3_565
O3 Sb3 Sb3 36.08(7) 2 3_565
O4 Sb4 O6 94.43(11) . .
O4 Sb4 O1 75.63(10) . .
O6 Sb4 O1 78.47(10) . .
O4 Sb4 O7 77.07(11) . .
O6 Sb4 O7 75.79(11) . .
O1 Sb4 O7 140.52(11) . .
O4 Sb4 Sb1 37.84(7) . 2_545
O6 Sb4 Sb1 86.24(8) . 2_545
O1 Sb4 Sb1 37.80(7) . 2_545
O7 Sb4 Sb1 110.67(8) . 2_545
O4 Co1 O1 104.59(11) . 2
O4 Co1 O5 104.22(11) . .
O1 Co1 O5 139.38(11) 2 .
O4 Co1 O3 175.51(10) . 2
O1 Co1 O3 79.11(11) 2 2
O5 Co1 O3 73.83(10) . 2
O4 Co1 O7 73.96(10) . .
O1 Co1 O7 75.29(10) 2 .
O5 Co1 O7 85.92(11) . .
O3 Co1 O7 109.70(10) 2 .
O4 Co1 Cl2 88.85(8) . 1_455
O1 Co1 Cl2 99.98(8) 2 1_455
O5 Co1 Cl2 108.62(9) . 1_455
O3 Co1 Cl2 87.99(7) 2 1_455
O7 Co1 Cl2 160.01(8) . 1_455
O2 Co2 O6 108.50(11) . .
O2 Co2 O3 104.15(11) . .
O6 Co2 O3 135.38(11) . .
O2 Co2 O8 74.89(10) . .
O6 Co2 O8 86.21(11) . .
O3 Co2 O8 73.77(10) . .
O2 Co2 O1 177.80(10) . .
O6 Co2 O1 72.27(10) . .
O3 Co2 O1 76.27(10) . .
O8 Co2 O1 107.27(10) . .
O2 Co2 Cl1 89.62(8) . 1_455
O6 Co2 Cl1 109.10(9) . 1_455
O3 Co2 Cl1 100.57(8) . 1_455
O8 Co2 Cl1 161.26(7) . 1_455
O1 Co2 Cl1 88.17(7) . 1_455
Sb1 O1 Co1 114.60(13) 2_545 2_545
Sb1 O1 Sb4 101.50(11) 2_545 .
Co1 O1 Sb4 131.11(13) 2_545 .
Sb1 O1 Co2 113.50(12) 2_545 .
Co1 O1 Co2 100.46(11) 2_545 .
Sb4 O1 Co2 93.63(10) . .
Sb2 O2 Co2 117.53(13) 4_566 .
Sb2 O2 Sb2 103.06(12) 4_566 2
Co2 O2 Sb2 130.44(14) . 2
Sb3 O3 Co2 110.99(12) 4_566 .
Sb3 O3 Sb3 104.26(11) 4_566 2_545
Co2 O3 Sb3 127.32(13) . 2_545
Sb3 O3 Co1 114.47(12) 4_566 2_545
Co2 O3 Co1 104.12(11) . 2_545
Sb3 O3 Co1 94.98(10) 2_545 2_545
Sb4 O4 Co1 112.87(13) . .
Sb4 O4 Sb1 105.95(11) . 2_545
Co1 O4 Sb1 127.86(14) . 2_545
Sb2 O5 Sb3 115.63(12) . .
Sb2 O5 Co1 136.34(13) . .
Sb3 O5 Co1 107.81(12) . .
Sb1 O6 Sb4 115.15(12) . .
Sb1 O6 Co2 134.25(13) . .
Sb4 O6 Co2 110.24(12) . .
Sb4 O7 Co1 95.24(11) . .
Sb4 O7 Sb1 96.16(11) . .
Co1 O7 Sb1 94.25(11) . .
Sb3 O8 Co2 95.95(11) 4_566 .
Sb3 O8 Sb2 95.71(10) 4_566 4_566
Co2 O8 Sb2 93.31(10) . 4_566

loop_
_geom_bond_atom_site_label_1
_geom_bond_atom_site_label_2
_geom_bond_distance
_geom_bond_site_symmetry_2
Sb1 O6 1.996(3) .
Sb1 O1 2.018(3) 2
Sb1 O4 2.059(3) 2
Sb1 O7 2.341(3) .
Sb1 Sb4 3.2266(10) 2
Sb2 O5 1.984(3) .
Sb2 O2 1.995(3) 4_565
Sb2 O2 2.054(3) 2_545
Sb2 O8 2.386(3) 4_565
Sb2 Sb2 3.1696(11) 3
Sb3 O3 2.005(3) 4_565
Sb3 O5 2.006(3) .
Sb3 O8 2.164(3) 4_565
Sb3 O3 2.173(3) 2
Sb3 Sb3 3.2997(11) 3_565
Sb4 O4 1.982(3) .
Sb4 O6 2.005(3) .
Sb4 O1 2.147(3) .
Sb4 O7 2.196(3) .
Sb4 Sb1 3.2265(10) 2_545
Co1 O4 2.010(3) .
Co1 O1 2.029(3) 2
Co1 O5 2.056(3) .
Co1 O3 2.279(3) 2
Co1 O7 2.307(3) .
Co1 Cl2 2.4423(14) 1_455
Co2 O2 2.007(3) .
Co2 O6 2.036(3) .
Co2 O3 2.037(3) .
Co2 O8 2.318(3) .
Co2 O1 2.394(3) .
Co2 Cl1 2.4185(14) 1_455
Cl1 Co2 2.4185(14) 1_655
Cl2 Co1 2.4423(14) 1_655
O1 Sb1 2.018(3) 2_545
O1 Co1 2.029(3) 2_545
O2 Sb2 1.995(3) 4_566
O2 Sb2 2.054(3) 2
O3 Sb3 2.005(3) 4_566
O3 Sb3 2.173(3) 2_545
O3 Co1 2.279(3) 2_545
O4 Sb1 2.059(3) 2_545
O8 Sb3 2.164(3) 4_566
O8 Sb2 2.386(3) 4_566
